data_1534356
loop_
_publ_author_name
'Charushnikova, I.A.'
'Fedoseev, A.M.'
'Yusov, A.B.'
'Polyakova, I.N.'

_publ_section_title
;
 f-element complexes with tellurometallate anions: I. The crystal
 structure of Eu2 Te Mo6 O24 18(H2 O)
;
_journal_name_full 'Zhurnal Neorganicheskoi Khimii'
_journal_page_first 1481
_journal_page_last 1487
_journal_volume 49
_journal_year 2004
_chemical_formula_sum 'Eu2 H36 Mo6 O42 Te'
_chemical_name_systematic 'Eu2 (Te Mo6 O24) (H2 O)18'
_space_group_IT_number 2
_symmetry_space_group_name_Hall '-P 1'
_symmetry_space_group_name_H-M 'P -1'
_cell_angle_alpha 102.04
_cell_angle_beta 106.3
_cell_angle_gamma 113.77
_cell_formula_units_Z 1
_cell_length_a 9.263
_cell_length_b 10.267
_cell_length_c 11.332
_cell_volume 880.863
_citation_journal_id_ASTM ZNOKAQ
_cod_data_source_file Charushnikova_ZNOKAQ_2004_605.cif
_cod_data_source_block H36Eu2Mo6O42Te1
_cod_original_cell_volume 880.8632
_cod_original_formula_sum 'H36 Eu2 Mo6 O42 Te1'
_cod_database_code 1534356

loop_
_symmetry_equiv_pos_as_xyz
x,y,z
-x,-y,-z

loop_
_atom_site_label
_atom_site_type_symbol
_atom_site_fract_x
_atom_site_fract_y
_atom_site_fract_z
_atom_site_occupancy
_atom_site_U_iso_or_equiv
O4 O-2 0.5181 0.5962 0.2351 1 0.0
O8 O-2 0.3039 0.1929 0.2148 1 0.0
O13 O-2 0.0636 0.0672 0.4038 1 0.0
H4 H+1 0.867 0.227 0.582 1 0.0
Mo3 Mo+6 0.39466 0.37815 0.17778 1 0.0
H6 H+1 0.467 0.914 0.067 1 0.0
H13 H+1 0.196 0.477 0.632 1 0.0
O19 O-2 0.1119 0.4673 0.6502 1 0.0
H10 H+1 0.035 0.083 0.154 1 0.0
O3 O-2 0.3712 0.7613 0.4709 1 0.0
H5 H+1 0.498 0.827 0.065 1 0.0
Mo2 Mo+6 0.53431 0.82621 0.65085 1 0.0
O14 O-2 0.876 0.1679 0.5177 1 0.0
O18 O-2 0.9877 0.3139 0.3314 1 0.0
H7 H+1 0.671 0.747 0.178 1 0.0
H11 H+1 0.073 0.359 0.314 1 0.0
O1 O-2 0.5905 0.8817 0.3438 1 0.0
O9 O-2 0.5881 0.4256 0.3837 1 0.0
O21 O-2 0.7843 0.1679 -0.0351 1 0.0
O11 O-2 0.6169 0.7085 0.512 1 0.0
H18 H+1 0.806 0.254 0.014 1 0.0
O20 O-2 -0.1133 0.4795 0.0974 1 0.0
O17 O-2 0.9325 0.0517 0.1271 1 0.0
O16 O-2 0.7806 0.801 0.2074 1 0.0
Eu1 Eu+3 0.8002 0.04924 0.27487 1 0.0
O5 O-2 0.2454 0.6573 0.2037 1 0.0
Mo1 Mo+6 0.43267 0.70617 0.32983 1 0.0
O15 O-2 0.5609 0.9189 0.0771 1 0.0
O2 O-2 0.3224 0.4711 0.3421 1 0.0
H17 H+1 0.814 0.183 -0.099 1 0.0
H2 H+1 0.159 0.129 0.411 1 0.0
H8 H+1 0.82 0.762 0.166 1 0.0
O6 O-2 0.3963 0.8477 0.7203 1 0.0
H16 H+1 -0.085 0.564 0.158 1 0.0
Te1 Te+6 0.5 0.5 0.5 1 0.0
H15 H+1 -0.19 0.484 0.031 1 0.0
H12 H+1 0.938 0.371 0.33 1 0.0
O12 O-2 0.2108 0.3358 0.0515 1 0.0
O10 O-2 0.522 0.3468 0.1049 1 0.0
H14 H+1 0.153 0.492 0.733 1 0.0
H1 H+1 0.061 0.98 0.387 1 0.0
H9 H+1 0.903 0.081 0.071 1 0.0
H3 H+1 0.894 0.124 0.572 1 0.0
O7 O-2 0.6767 0.0032 0.6682 1 0.0
